data_4074168
loop_
_publ_author_name
'Fern\'andez, Ignacio'
'Pregosin, Paul S.'
'Albinati, Alberto'
'Rizzato, Silvia'

_publ_section_title
;
 X-ray Diffraction, PGSE Diffusion, and Related NMR Studies on a Series of
 Cp*-Based Ru(IV)(Cp*)(\h3-CH2&#x2212;CH&#x2212;CHPh) Allyl Complexes
;
_journal_issue 19
_journal_name_full Organometallics
_journal_page_first 4520
_journal_paper_doi 10.1021/om060448u
_journal_volume 25
_journal_year 2006
_chemical_formula_sum 'C22 H31 Cl F6 N O P Ru'
_chemical_formula_weight 606.97
_space_group_IT_number 14
_symmetry_cell_setting monoclinic
_symmetry_space_group_name_Hall '-P 2ybc'
_symmetry_space_group_name_H-M 'P 1 21/c 1'
_atom_sites_solution_hydrogens geom
_atom_sites_solution_primary patterson
_atom_sites_solution_secondary difmap
_audit_creation_method SHELXL-97
_cell_angle_alpha 90.00
_cell_angle_beta 101.083(2)
_cell_angle_gamma 90.00
_cell_formula_units_Z 4
_cell_length_a 8.2667(6)
_cell_length_b 17.4414(13)
_cell_length_c 17.3718(13)
_cell_measurement_reflns_used 3622
_cell_measurement_temperature 120(2)
_cell_measurement_theta_max 24.30
_cell_measurement_theta_min 2.35
_cell_volume 2458.0(3)
_computing_cell_refinement 'SAINTPLUS  (Bruker AXS, 1999)'
_computing_data_collection 'SMART      (Bruker AXS, 2001)'
_computing_data_reduction 'SAINTPLUS  (Bruker AXS, 1999)'
_computing_molecular_graphics 'ORTEP for Windows v1.074 (L.J. Farrugia 1997)'
_computing_publication_material 'WinGX v1.64.05(L.J. Farrugia,J. Appl. Cryst.,1999,32, 837)'
_computing_structure_refinement 'SHELXL-97 (Sheldrick, 1997)'
_computing_structure_solution 'SHELXS-97 (Sheldrick, 1990)'
_diffrn_ambient_temperature 120(2)
_diffrn_measured_fraction_theta_full 0.993
_diffrn_measured_fraction_theta_max 0.993
_diffrn_measurement_device_type 'Bruker SMART CCD'
_diffrn_measurement_method 'phi and omega scans'
_diffrn_radiation_monochromator graphite
_diffrn_radiation_source 'fine-focus sealed tube'
_diffrn_radiation_type MoK\a
_diffrn_radiation_wavelength 0.71073
_diffrn_reflns_av_R_equivalents 0.0475
_diffrn_reflns_av_sigmaI/netI 0.0464
_diffrn_reflns_limit_h_max 10
_diffrn_reflns_limit_h_min -10
_diffrn_reflns_limit_k_max 21
_diffrn_reflns_limit_k_min -18
_diffrn_reflns_limit_l_max 21
_diffrn_reflns_limit_l_min -21
_diffrn_reflns_number 19469
_diffrn_reflns_theta_full 26.62
_diffrn_reflns_theta_max 26.62
_diffrn_reflns_theta_min 1.67
_exptl_absorpt_coefficient_mu 0.872
_exptl_absorpt_correction_T_max 1.00000
_exptl_absorpt_correction_T_min 0.82844
_exptl_absorpt_correction_type 'empirical, multi scan'
_exptl_absorpt_process_details 'Sadabs 2.01 (Bruker AXS, 1999)'
_exptl_crystal_colour red
_exptl_crystal_density_diffrn 1.640
_exptl_crystal_density_method 'not measured'
_exptl_crystal_description prismatic
_exptl_crystal_F_000 1232
_exptl_crystal_size_max 0.12
_exptl_crystal_size_mid 0.08
_exptl_crystal_size_min 0.04
_refine_diff_density_max 0.688
_refine_diff_density_min -0.513
_refine_diff_density_rms 0.101
_refine_ls_extinction_coef 'not refined'
_refine_ls_extinction_method none
_refine_ls_goodness_of_fit_ref 1.026
_refine_ls_hydrogen_treatment mixed
_refine_ls_matrix_type full
_refine_ls_number_parameters 326
_refine_ls_number_reflns 5120
_refine_ls_number_restraints 0
_refine_ls_restrained_S_all 1.026
_refine_ls_R_factor_all 0.0525
_refine_ls_R_factor_gt 0.0399
_refine_ls_shift/su_max 0.105
_refine_ls_shift/su_mean 0.004
_refine_ls_structure_factor_coef Fsqd
_refine_ls_weighting_details 'calc w=1/[\s^2^(Fo^2^)+(0.0542P)^2^+0.2960P] where P=(Fo^2^+2Fc^2^)/3'
_refine_ls_weighting_scheme calc
_refine_ls_wR_factor_gt 0.0926
_refine_ls_wR_factor_ref 0.0983
_reflns_number_gt 4163
_reflns_number_total 5120
_reflns_threshold_expression >2sigma(I)
_cod_data_source_file om060448usi20060522_073239.cif
_cod_data_source_block preg108
_cod_depositor_comments
;
The following automatic conversions were performed:

'_symmetry_cell_setting' value 'Monoclinic' changed to 'monoclinic'
according to /home/saulius/struct/CIF-dictionaries/cif_core.dic
dictionary named 'cif_core.dic' version 2.4.1 from 2010-06-29.

Automatic conversion script
Id: cif_fix_values 1715 2011-07-08 13:25:40Z adriana 
;
_cod_original_sg_symbol_H-M P21/c
_cod_database_code 4074168
_compound_number 2b

loop_
_symmetry_equiv_pos_as_xyz
'x, y, z'
'-x, y+1/2, -z+1/2'
'-x, -y, -z'
'x, -y-1/2, z-1/2'

loop_
_atom_site_label
_atom_site_type_symbol
_atom_site_fract_x
_atom_site_fract_y
_atom_site_fract_z
_atom_site_U_iso_or_equiv
_atom_site_adp_type
_atom_site_occupancy
_atom_site_symmetry_multiplicity
_atom_site_calc_flag
_atom_site_refinement_flags
Ru Ru 0.12411(3) 0.572412(15) 0.203666(14) 0.02004(9) Uani 1 1 d .
Cl Cl -0.10092(10) 0.56199(5) 0.09504(5) 0.0353(2) Uani 1 1 d .
C1L C -0.0542(5) 0.6343(2) 0.2562(2) 0.0339(8) Uani 1 1 d .
C2L C 0.0370(4) 0.6867(2) 0.2200(2) 0.0280(7) Uani 1 1 d .
C3L C 0.2041(4) 0.69301(19) 0.25313(19) 0.0269(7) Uani 1 1 d .
C111 C 0.3242(4) 0.74054(19) 0.22202(19) 0.0262(7) Uani 1 1 d .
C112 C 0.4900(4) 0.7375(2) 0.2580(2) 0.0336(8) Uani 1 1 d .
H112 H 0.5224 0.7065 0.3018 0.026(9) Uiso 1 1 calc R
C113 C 0.6062(5) 0.7798(2) 0.2297(2) 0.0408(9) Uani 1 1 d .
H113 H 0.7165 0.7769 0.2541 0.061(13) Uiso 1 1 calc R
C114 C 0.5590(5) 0.8270(2) 0.1645(2) 0.0424(10) Uani 1 1 d .
H114 H 0.6375 0.8549 0.1445 0.040(11) Uiso 1 1 calc R
C115 C 0.3957(5) 0.8320(2) 0.1301(2) 0.0381(9) Uani 1 1 d .
H115 H 0.3634 0.8649 0.0878 0.026(9) Uiso 1 1 calc R
C116 C 0.2777(4) 0.7888(2) 0.15747(19) 0.0302(8) Uani 1 1 d .
H116 H 0.1676 0.7919 0.1328 0.026(9) Uiso 1 1 calc R
H1A H -0.020(5) 0.624(2) 0.313(2) 0.043(11) Uiso 1 1 d .
H1B H -0.162(5) 0.624(2) 0.231(2) 0.040(11) Uiso 1 1 d .
H2 H -0.010(5) 0.708(2) 0.170(2) 0.035(10) Uiso 1 1 d .
H3 H 0.242(4) 0.6783(18) 0.3083(18) 0.018(8) Uiso 1 1 d .
O1 O 0.2623(3) 0.60384(13) 0.11817(12) 0.0246(5) Uani 1 1 d .
C1A C 0.2207(4) 0.64427(19) 0.05787(18) 0.0256(7) Uani 1 1 d .
H1A1 H 0.1121 0.6608 0.0436 0.031 Uiso 1 1 calc R
N1A N 0.3283(3) 0.66355(16) 0.01463(15) 0.0266(6) Uani 1 1 d .
C2A C 0.2853(4) 0.7183(2) -0.0502(2) 0.0323(8) Uani 1 1 d .
H2A1 H 0.1690 0.7283 -0.0594 0.039 Uiso 1 1 calc R
H2A2 H 0.3141 0.6970 -0.0968 0.039 Uiso 1 1 calc R
H2A3 H 0.3446 0.7652 -0.0369 0.039 Uiso 1 1 calc R
C3A C 0.5003(4) 0.6398(2) 0.0374(2) 0.0355(9) Uani 1 1 d .
H3A1 H 0.5481 0.6630 0.0866 0.043 Uiso 1 1 calc R
H3A2 H 0.5601 0.6557 -0.0021 0.043 Uiso 1 1 calc R
H3A3 H 0.5057 0.5850 0.0425 0.043 Uiso 1 1 calc R
C1 C 0.2379(4) 0.45982(19) 0.19595(19) 0.0255(7) Uani 1 1 d .
C2 C 0.0900(4) 0.44590(19) 0.2233(2) 0.0264(7) Uani 1 1 d .
C3 C 0.0970(4) 0.48452(18) 0.29564(18) 0.0236(7) Uani 1 1 d .
C4 C 0.2553(4) 0.52124(18) 0.31585(18) 0.0231(7) Uani 1 1 d .
C5 C 0.3420(4) 0.50638(19) 0.25401(18) 0.0247(7) Uani 1 1 d .
C11 C 0.2841(5) 0.4288(2) 0.1232(2) 0.0376(9) Uani 1 1 d .
H11A H 0.3223 0.3770 0.1321 0.045 Uiso 1 1 calc R
H11B H 0.3701 0.4598 0.1092 0.045 Uiso 1 1 calc R
H11C H 0.1896 0.4298 0.0813 0.045 Uiso 1 1 calc R
C12 C -0.0479(5) 0.3956(2) 0.1837(2) 0.0393(9) Uani 1 1 d .
H12A H -0.0241 0.3432 0.1989 0.047 Uiso 1 1 calc R
H12B H -0.0594 0.4002 0.1278 0.047 Uiso 1 1 calc R
H12C H -0.1486 0.4110 0.1990 0.047 Uiso 1 1 calc R
C13 C -0.0277(4) 0.4775(2) 0.3470(2) 0.0328(8) Uani 1 1 d .
H13A H -0.1365 0.4785 0.3153 0.039 Uiso 1 1 calc R
H13B H -0.0153 0.5194 0.3835 0.039 Uiso 1 1 calc R
H13C H -0.0116 0.4299 0.3753 0.039 Uiso 1 1 calc R
C14 C 0.3217(4) 0.5580(2) 0.39362(19) 0.0308(8) Uani 1 1 d .
H14A H 0.3559 0.5189 0.4322 0.037 Uiso 1 1 calc R
H14B H 0.2373 0.5888 0.4092 0.037 Uiso 1 1 calc R
H14C H 0.4143 0.5898 0.3892 0.037 Uiso 1 1 calc R
C15 C 0.5168(4) 0.5272(2) 0.2521(2) 0.0325(8) Uani 1 1 d .
H15A H 0.5596 0.5593 0.2961 0.039 Uiso 1 1 calc R
H15B H 0.5209 0.5541 0.2043 0.039 Uiso 1 1 calc R
H15C H 0.5819 0.4813 0.2545 0.039 Uiso 1 1 calc R
P P 0.81565(10) 0.82513(6) 0.97288(5) 0.0286(2) Uani 1 1 d .
F1 F 0.9972(2) 0.85907(14) 0.98056(13) 0.0453(6) Uani 1 1 d .
F2 F 0.6347(3) 0.79134(16) 0.96451(15) 0.0611(7) Uani 1 1 d .
F3 F 0.7551(3) 0.87160(17) 0.89447(13) 0.0601(8) Uani 1 1 d .
F4 F 0.7639(3) 0.8944(2) 1.02048(18) 0.0793(9) Uani 1 1 d .
F5 F 0.8744(3) 0.7805(2) 1.05131(18) 0.0939(12) Uani 1 1 d .
F6 F 0.8660(3) 0.75703(19) 0.9230(2) 0.0950(12) Uani 1 1 d .

loop_
_atom_site_aniso_label
_atom_site_aniso_U_11
_atom_site_aniso_U_22
_atom_site_aniso_U_33
_atom_site_aniso_U_23
_atom_site_aniso_U_13
_atom_site_aniso_U_12
Ru 0.01737(14) 0.02122(16) 0.02106(14) 0.00120(10) 0.00254(9) 0.00118(10)
Cl 0.0248(4) 0.0427(6) 0.0335(4) 0.0081(4) -0.0069(3) -0.0039(4)
C1L 0.033(2) 0.028(2) 0.044(2) 0.0045(17) 0.0148(18) 0.0085(16)
C2L 0.0298(17) 0.0245(19) 0.0318(18) 0.0035(15) 0.0107(15) 0.0118(14)
C3L 0.0385(19) 0.0215(19) 0.0213(16) -0.0032(13) 0.0069(14) 0.0030(14)
C111 0.0348(18) 0.0174(18) 0.0268(17) -0.0053(13) 0.0069(14) -0.0003(14)
C112 0.037(2) 0.025(2) 0.0348(19) -0.0052(15) -0.0026(16) -0.0007(15)
C113 0.033(2) 0.030(2) 0.057(2) -0.0140(19) 0.0029(18) -0.0053(16)
C114 0.049(2) 0.034(2) 0.049(2) -0.0160(19) 0.022(2) -0.0183(18)
C115 0.057(3) 0.028(2) 0.0312(19) -0.0041(16) 0.0123(18) -0.0107(18)
C116 0.0357(19) 0.024(2) 0.0295(17) -0.0040(15) 0.0039(15) -0.0028(15)
O1 0.0253(11) 0.0263(13) 0.0224(11) 0.0016(10) 0.0053(9) 0.0015(10)
C1A 0.0210(16) 0.029(2) 0.0262(16) -0.0049(14) 0.0026(13) -0.0009(13)
N1A 0.0284(14) 0.0271(17) 0.0249(14) 0.0021(12) 0.0064(11) -0.0011(12)
C2A 0.0305(18) 0.033(2) 0.0325(18) 0.0076(16) 0.0035(15) -0.0059(15)
C3A 0.0302(19) 0.043(2) 0.0362(19) 0.0036(17) 0.0134(16) 0.0076(16)
C1 0.0302(17) 0.0174(17) 0.0283(17) 0.0008(13) 0.0038(14) 0.0033(14)
C2 0.0264(16) 0.0207(19) 0.0292(17) 0.0060(13) -0.0019(13) 0.0015(13)
C3 0.0206(15) 0.0214(18) 0.0276(16) 0.0055(13) 0.0017(13) 0.0024(13)
C4 0.0232(16) 0.0205(18) 0.0234(16) 0.0033(13) -0.0009(13) 0.0014(13)
C5 0.0235(16) 0.0228(18) 0.0272(17) 0.0057(14) 0.0037(13) 0.0056(13)
C11 0.051(2) 0.029(2) 0.0340(19) -0.0014(16) 0.0112(17) 0.0079(17)
C12 0.042(2) 0.029(2) 0.042(2) -0.0005(17) -0.0032(17) -0.0088(17)
C13 0.0300(18) 0.034(2) 0.0348(19) 0.0095(16) 0.0075(15) 0.0002(15)
C14 0.0352(19) 0.032(2) 0.0226(16) -0.0005(14) -0.0009(14) -0.0019(15)
C15 0.0209(16) 0.035(2) 0.040(2) 0.0049(16) 0.0032(14) 0.0040(15)
P 0.0222(4) 0.0327(5) 0.0292(5) 0.0055(4) 0.0005(3) -0.0023(4)
F1 0.0273(11) 0.0570(16) 0.0505(13) 0.0023(11) 0.0048(10) -0.0112(10)
F2 0.0295(12) 0.0741(19) 0.0756(17) 0.0318(14) -0.0003(12) -0.0160(12)
F3 0.0410(13) 0.094(2) 0.0428(13) 0.0302(14) 0.0028(11) -0.0040(13)
F4 0.0538(16) 0.098(2) 0.086(2) -0.0507(18) 0.0127(15) 0.0085(16)
F5 0.0466(16) 0.145(3) 0.081(2) 0.081(2) -0.0120(14) -0.0114(17)
F6 0.0506(17) 0.070(2) 0.157(3) -0.067(2) 0.0007(18) 0.0062(15)

loop_
_atom_type_symbol
_atom_type_description
_atom_type_scat_dispersion_real
_atom_type_scat_dispersion_imag
_atom_type_scat_source
C C 0.0033 0.0016 'International Tables Vol C Tables 4.2.6.8 and 6.1.1.4'
H H 0.0000 0.0000 'International Tables Vol C Tables 4.2.6.8 and 6.1.1.4'
N N 0.0061 0.0033 'International Tables Vol C Tables 4.2.6.8 and 6.1.1.4'
O O 0.0106 0.0060 'International Tables Vol C Tables 4.2.6.8 and 6.1.1.4'
F F 0.0171 0.0103 'International Tables Vol C Tables 4.2.6.8 and 6.1.1.4'
P P 0.1023 0.0942 'International Tables Vol C Tables 4.2.6.8 and 6.1.1.4'
Cl Cl 0.1484 0.1585 'International Tables Vol C Tables 4.2.6.8 and 6.1.1.4'
Ru Ru -1.2594 0.8363 'International Tables Vol C Tables 4.2.6.8 and 6.1.1.4'

loop_
_geom_angle_atom_site_label_1
_geom_angle_atom_site_label_2
_geom_angle_atom_site_label_3
_geom_angle
O1 Ru C2L 95.29(11)
O1 Ru C1L 132.15(12)
C2L Ru C1L 38.02(13)
O1 Ru C5 84.38(10)
C2L Ru C5 135.08(13)
C1L Ru C5 132.29(14)
O1 Ru C1 83.85(11)
C2L Ru C1 173.64(13)
C1L Ru C1 143.81(13)
C5 Ru C1 38.59(12)
O1 Ru C4 118.75(10)
C2L Ru C4 111.96(13)
C1L Ru C4 95.02(14)
C5 Ru C4 37.76(11)
C1 Ru C4 63.39(12)
O1 Ru C3 144.56(10)
C2L Ru C3 116.98(12)
C1L Ru C3 82.64(13)
C5 Ru C3 62.78(11)
C1 Ru C3 62.42(12)
C4 Ru C3 37.42(11)
O1 Ru C2 117.34(11)
C2L Ru C2 145.96(13)
C1L Ru C2 107.98(14)
C5 Ru C2 62.59(12)
C1 Ru C2 37.03(12)
C4 Ru C2 61.99(12)
C3 Ru C2 36.61(12)
O1 Ru C3L 82.59(10)
C2L Ru C3L 36.08(13)
C1L Ru C3L 63.95(14)
C5 Ru C3L 100.14(13)
C1 Ru C3L 137.69(12)
C4 Ru C3L 89.03(12)
C3 Ru C3L 114.44(12)
C2 Ru C3L 149.88(12)
O1 Ru Cl 84.76(6)
C2L Ru Cl 86.87(10)
C1L Ru Cl 83.15(12)
C5 Ru Cl 137.43(9)
C1 Ru Cl 99.31(9)
C4 Ru Cl 146.65(9)
C3 Ru Cl 109.85(8)
C2 Ru Cl 86.79(8)
C3L Ru Cl 119.01(9)
C2L C1L Ru 70.69(19)
C2L C1L H1A 119(2)
Ru C1L H1A 104(2)
C2L C1L H1B 118(2)
Ru C1L H1B 112(2)
H1A C1L H1B 120(3)
C3L C2L C1L 116.1(3)
C3L C2L Ru 78.4(2)
C1L C2L Ru 71.3(2)
C3L C2L H2 123(2)
C1L C2L H2 120(2)
Ru C2L H2 109(2)
C2L C3L C111 125.2(3)
C2L C3L Ru 65.57(19)
C111 C3L Ru 122.6(2)
C2L C3L H3 119.2(18)
C111 C3L H3 113.0(18)
Ru C3L H3 98.0(19)
C112 C111 C116 118.6(3)
C112 C111 C3L 119.2(3)
C116 C111 C3L 122.2(3)
C113 C112 C111 120.9(4)
C113 C112 H112 119.5
C111 C112 H112 119.5
C112 C113 C114 120.1(4)
C112 C113 H113 119.9
C114 C113 H113 119.9
C115 C114 C113 119.3(4)
C115 C114 H114 120.3
C113 C114 H114 120.3
C114 C115 C116 121.0(4)
C114 C115 H115 119.5
C116 C115 H115 119.5
C115 C116 C111 120.0(3)
C115 C116 H116 120.0
C111 C116 H116 120.0
C1A O1 Ru 129.3(2)
O1 C1A N1A 120.9(3)
O1 C1A H1A1 119.5
N1A C1A H1A1 119.5
C1A N1A C3A 120.2(3)
C1A N1A C2A 121.0(3)
C3A N1A C2A 118.2(3)
N1A C2A H2A1 109.5
N1A C2A H2A2 109.5
H2A1 C2A H2A2 109.5
N1A C2A H2A3 109.5
H2A1 C2A H2A3 109.5
H2A2 C2A H2A3 109.5
N1A C3A H3A1 109.5
N1A C3A H3A2 109.5
H3A1 C3A H3A2 109.5
N1A C3A H3A3 109.5
H3A1 C3A H3A3 109.5
H3A2 C3A H3A3 109.5
C2 C1 C5 107.4(3)
C2 C1 C11 126.9(3)
C5 C1 C11 125.5(3)
C2 C1 Ru 74.01(19)
C5 C1 Ru 70.03(18)
C11 C1 Ru 124.0(2)
C1 C2 C3 109.0(3)
C1 C2 C12 125.3(3)
C3 C2 C12 125.7(3)
C1 C2 Ru 68.96(18)
C3 C2 Ru 71.61(19)
C12 C2 Ru 127.6(2)
C2 C3 C4 107.9(3)
C2 C3 C13 125.2(3)
C4 C3 C13 126.2(3)
C2 C3 Ru 71.79(18)
C4 C3 Ru 70.18(17)
C13 C3 Ru 130.8(2)
C5 C4 C3 107.5(3)
C5 C4 C14 127.3(3)
C3 C4 C14 124.6(3)
C5 C4 Ru 69.15(17)
C3 C4 Ru 72.40(17)
C14 C4 Ru 130.5(2)
C4 C5 C1 108.1(3)
C4 C5 C15 126.9(3)
C1 C5 C15 124.7(3)
C4 C5 Ru 73.09(18)
C1 C5 Ru 71.38(18)
C15 C5 Ru 126.3(2)
C1 C11 H11A 109.5
C1 C11 H11B 109.5
H11A C11 H11B 109.5
C1 C11 H11C 109.5
H11A C11 H11C 109.5
H11B C11 H11C 109.5
C2 C12 H12A 109.5
C2 C12 H12B 109.5
H12A C12 H12B 109.5
C2 C12 H12C 109.5
H12A C12 H12C 109.5
H12B C12 H12C 109.5
C3 C13 H13A 109.5
C3 C13 H13B 109.5
H13A C13 H13B 109.5
C3 C13 H13C 109.5
H13A C13 H13C 109.5
H13B C13 H13C 109.5
C4 C14 H14A 109.5
C4 C14 H14B 109.5
H14A C14 H14B 109.5
C4 C14 H14C 109.5
H14A C14 H14C 109.5
H14B C14 H14C 109.5
C5 C15 H15A 109.5
C5 C15 H15B 109.5
H15A C15 H15B 109.5
C5 C15 H15C 109.5
H15A C15 H15C 109.5
H15B C15 H15C 109.5
F5 P F4 89.7(2)
F5 P F6 91.9(2)
F4 P F6 178.4(2)
F5 P F3 178.9(2)
F4 P F3 89.22(18)
F6 P F3 89.22(19)
F5 P F2 91.41(14)
F4 P F2 89.22(16)
F6 P F2 90.78(16)
F3 P F2 88.57(13)
F5 P F1 88.96(14)
F4 P F1 91.02(15)
F6 P F1 88.96(15)
F3 P F1 91.06(13)
F2 P F1 179.56(14)

loop_
_geom_bond_atom_site_label_1
_geom_bond_atom_site_label_2
_geom_bond_distance
Ru O1 2.113(2)
Ru C2L 2.157(3)
Ru C1L 2.164(4)
Ru C5 2.175(3)
Ru C1 2.193(3)
Ru C4 2.227(3)
Ru C3 2.256(3)
Ru C2 2.258(3)
Ru C3L 2.320(3)
Ru Cl 2.3886(8)
C1L C2L 1.408(5)
C1L H1A 0.99(4)
C1L H1B 0.93(4)
C2L C3L 1.395(5)
C2L H2 0.95(4)
C3L C111 1.474(5)
C3L H3 0.98(3)
C111 C112 1.393(5)
C111 C116 1.395(5)
C112 C113 1.375(5)
C112 H112 0.9300
C113 C114 1.394(6)
C113 H113 0.9300
C114 C115 1.370(6)
C114 H114 0.9300
C115 C116 1.386(5)
C115 H115 0.9300
C116 H116 0.9300
O1 C1A 1.255(4)
C1A N1A 1.314(4)
C1A H1A1 0.9300
N1A C3A 1.461(4)
N1A C2A 1.467(4)
C2A H2A1 0.9600
C2A H2A2 0.9600
C2A H2A3 0.9600
C3A H3A1 0.9600
C3A H3A2 0.9600
C3A H3A3 0.9600
C1 C2 1.415(5)
C1 C5 1.443(5)
C1 C11 1.490(5)
C2 C3 1.418(5)
C2 C12 1.497(5)
C3 C4 1.438(4)
C3 C13 1.493(4)
C4 C5 1.425(4)
C4 C14 1.501(4)
C5 C15 1.496(4)
C11 H11A 0.9600
C11 H11B 0.9600
C11 H11C 0.9600
C12 H12A 0.9600
C12 H12B 0.9600
C12 H12C 0.9600
C13 H13A 0.9600
C13 H13B 0.9600
C13 H13C 0.9600
C14 H14A 0.9600
C14 H14B 0.9600
C14 H14C 0.9600
C15 H15A 0.9600
C15 H15B 0.9600
C15 H15C 0.9600
P F5 1.563(3)
P F4 1.569(3)
P F6 1.572(3)
P F3 1.581(2)
P F2 1.588(2)
P F1 1.595(2)

loop_
_geom_torsion_atom_site_label_1
_geom_torsion_atom_site_label_2
_geom_torsion_atom_site_label_3
_geom_torsion_atom_site_label_4
_geom_torsion
O1 Ru C1L C2L -17.2(3)
C5 Ru C1L C2L 113.0(2)
C1 Ru C1L C2L 169.9(2)
C4 Ru C1L C2L 119.8(2)
C3 Ru C1L C2L 155.2(2)
C2 Ru C1L C2L -178.0(2)
C3L Ru C1L C2L 33.3(2)
Cl Ru C1L C2L -93.7(2)
Ru C1L C2L C3L -66.2(3)
O1 Ru C2L C3L -69.7(2)
C1L Ru C2L C3L 123.0(3)
C5 Ru C2L C3L 17.7(3)
C1 Ru C2L C3L 12.3(12)
C4 Ru C2L C3L 54.2(2)
C3 Ru C2L C3L 95.2(2)
C2 Ru C2L C3L 126.3(2)
Cl Ru C2L C3L -154.13(19)
O1 Ru C2L C1L 167.3(2)
C5 Ru C2L C1L -105.3(3)
C1 Ru C2L C1L -110.7(11)
C4 Ru C2L C1L -68.8(3)
C3 Ru C2L C1L -27.8(3)
C2 Ru C2L C1L 3.3(4)
C3L Ru C2L C1L -123.0(3)
Cl Ru C2L C1L 82.9(2)
C1L C2L C3L C111 176.0(3)
Ru C2L C3L C111 113.8(3)
C1L C2L C3L Ru 62.2(3)
O1 Ru C3L C2L 109.7(2)
C1L Ru C3L C2L -35.1(2)
C5 Ru C3L C2L -167.4(2)
C1 Ru C3L C2L -178.0(2)
C4 Ru C3L C2L -131.2(2)
C3 Ru C3L C2L -102.8(2)
C2 Ru C3L C2L -116.0(3)
Cl Ru C3L C2L 29.9(2)
O1 Ru C3L C111 -7.8(3)
C2L Ru C3L C111 -117.5(4)
C1L Ru C3L C111 -152.6(3)
C5 Ru C3L C111 75.1(3)
C1 Ru C3L C111 64.5(3)
C4 Ru C3L C111 111.3(3)
C3 Ru C3L C111 139.7(3)
C2 Ru C3L C111 126.5(3)
Cl Ru C3L C111 -87.6(3)
C2L C3L C111 C112 -175.7(3)
Ru C3L C111 C112 -94.3(3)
C2L C3L C111 C116 4.3(5)
Ru C3L C111 C116 85.7(4)
C116 C111 C112 C113 -1.4(5)
C3L C111 C112 C113 178.6(3)
C111 C112 C113 C114 0.5(6)
C112 C113 C114 C115 1.4(6)
C113 C114 C115 C116 -2.3(6)
C114 C115 C116 C111 1.4(5)
C112 C111 C116 C115 0.4(5)
C3L C111 C116 C115 -179.6(3)
C2L Ru O1 C1A -48.2(3)
C1L Ru O1 C1A -37.7(3)
C5 Ru O1 C1A 176.9(3)
C1 Ru O1 C1A 138.1(3)
C4 Ru O1 C1A -166.9(3)
C3 Ru O1 C1A 155.4(3)
C2 Ru O1 C1A 121.8(3)
C3L Ru O1 C1A -82.1(3)
Cl Ru O1 C1A 38.1(3)
Ru O1 C1A N1A 173.9(2)
O1 C1A N1A C3A -1.7(5)
O1 C1A N1A C2A -172.5(3)
O1 Ru C1 C2 -155.49(19)
C2L Ru C1 C2 121.9(11)
C1L Ru C1 C2 19.3(3)
C5 Ru C1 C2 115.8(3)
C4 Ru C1 C2 78.0(2)
C3 Ru C1 C2 35.77(18)
C3L Ru C1 C2 132.6(2)
Cl Ru C1 C2 -71.84(18)
O1 Ru C1 C5 88.68(18)
C2L Ru C1 C5 6.1(12)
C1L Ru C1 C5 -96.6(3)
C4 Ru C1 C5 -37.83(18)
C3 Ru C1 C5 -80.06(19)
C2 Ru C1 C5 -115.8(3)
C3L Ru C1 C5 16.8(3)
Cl Ru C1 C5 172.33(16)
O1 Ru C1 C11 -31.4(3)
C2L Ru C1 C11 -114.0(11)
C1L Ru C1 C11 143.4(3)
C5 Ru C1 C11 -120.1(4)
C4 Ru C1 C11 -157.9(3)
C3 Ru C1 C11 159.9(3)
C2 Ru C1 C11 124.1(4)
C3L Ru C1 C11 -103.3(3)
Cl Ru C1 C11 52.3(3)
C5 C1 C2 C3 1.8(4)
C11 C1 C2 C3 178.5(3)
Ru C1 C2 C3 -60.7(2)
C5 C1 C2 C12 -175.7(3)
C11 C1 C2 C12 1.0(6)
Ru C1 C2 C12 121.9(3)
C5 C1 C2 Ru 62.5(2)
C11 C1 C2 Ru -120.8(3)
O1 Ru C2 C1 27.7(2)
C2L Ru C2 C1 -170.3(2)
C1L Ru C2 C1 -168.2(2)
C5 Ru C2 C1 -39.23(19)
C4 Ru C2 C1 -82.1(2)
C3 Ru C2 C1 -119.7(3)
C3L Ru C2 C1 -99.3(3)
Cl Ru C2 C1 110.09(18)
O1 Ru C2 C3 147.35(17)
C2L Ru C2 C3 -50.7(3)
C1L Ru C2 C3 -48.5(2)
C5 Ru C2 C3 80.45(19)
C1 Ru C2 C3 119.7(3)
C4 Ru C2 C3 37.58(18)
C3L Ru C2 C3 20.4(3)
Cl Ru C2 C3 -130.23(17)
O1 Ru C2 C12 -91.3(3)
C2L Ru C2 C12 70.7(4)
C1L Ru C2 C12 72.8(3)
C5 Ru C2 C12 -158.2(4)
C1 Ru C2 C12 -119.0(4)
C4 Ru C2 C12 158.9(4)
C3 Ru C2 C12 121.3(4)
C3L Ru C2 C12 141.7(3)
Cl Ru C2 C12 -8.9(3)
C1 C2 C3 C4 -2.2(4)
C12 C2 C3 C4 175.3(3)
Ru C2 C3 C4 -61.2(2)
C1 C2 C3 C13 -173.4(3)
C12 C2 C3 C13 4.0(5)
Ru C2 C3 C13 127.5(3)
C1 C2 C3 Ru 59.0(2)
C12 C2 C3 Ru -123.5(3)
O1 Ru C3 C2 -55.7(3)
C2L Ru C3 C2 150.94(19)
C1L Ru C3 C2 134.1(2)
C5 Ru C3 C2 -79.9(2)
C1 Ru C3 C2 -36.18(18)
C4 Ru C3 C2 -117.6(3)
C3L Ru C3 C2 -168.95(18)
Cl Ru C3 C2 54.13(19)
O1 Ru C3 C4 61.9(3)
C2L Ru C3 C4 -91.4(2)
C1L Ru C3 C4 -108.3(2)
C5 Ru C3 C4 37.73(19)
C1 Ru C3 C4 81.4(2)
C2 Ru C3 C4 117.6(3)
C3L Ru C3 C4 -51.3(2)
Cl Ru C3 C4 171.74(16)
O1 Ru C3 C13 -176.9(2)
C2L Ru C3 C13 29.8(4)
C1L Ru C3 C13 13.0(3)
C5 Ru C3 C13 159.0(3)
C1 Ru C3 C13 -157.3(4)
C4 Ru C3 C13 121.3(4)
C2 Ru C3 C13 -121.1(4)
C3L Ru C3 C13 69.9(3)
Cl Ru C3 C13 -67.0(3)
C2 C3 C4 C5 1.7(4)
C13 C3 C4 C5 172.8(3)
Ru C3 C4 C5 -60.6(2)
C2 C3 C4 C14 -170.3(3)
C13 C3 C4 C14 0.8(5)
Ru C3 C4 C14 127.5(3)
C2 C3 C4 Ru 62.2(2)
C13 C3 C4 Ru -126.6(3)
O1 Ru C4 C5 -27.0(2)
C2L Ru C4 C5 -136.6(2)
C1L Ru C4 C5 -171.8(2)
C1 Ru C4 C5 38.66(19)
C3 Ru C4 C5 117.3(3)
C2 Ru C4 C5 80.5(2)
C3L Ru C4 C5 -108.0(2)
Cl Ru C4 C5 103.1(2)
O1 Ru C4 C3 -144.31(17)
C2L Ru C4 C3 106.1(2)
C1L Ru C4 C3 70.9(2)
C5 Ru C4 C3 -117.3(3)
C1 Ru C4 C3 -78.6(2)
C2 Ru C4 C3 -36.76(18)
C3L Ru C4 C3 134.69(19)
Cl Ru C4 C3 -14.2(3)
O1 Ru C4 C14 94.8(3)
C2L Ru C4 C14 -14.7(3)
C1L Ru C4 C14 -49.9(3)
C5 Ru C4 C14 121.9(4)
C1 Ru C4 C14 160.5(3)
C3 Ru C4 C14 -120.8(4)
C2 Ru C4 C14 -157.6(3)
C3L Ru C4 C14 13.8(3)
Cl Ru C4 C14 -135.1(3)
C3 C4 C5 C1 -0.6(4)
C14 C4 C5 C1 171.1(3)
Ru C4 C5 C1 -63.2(2)
C3 C4 C5 C15 -174.3(3)
C14 C4 C5 C15 -2.7(6)
Ru C4 C5 C15 123.0(3)
C3 C4 C5 Ru 62.7(2)
C14 C4 C5 Ru -125.7(3)
C2 C1 C5 C4 -0.7(4)
C11 C1 C5 C4 -177.5(3)
Ru C1 C5 C4 64.3(2)
C2 C1 C5 C15 173.2(3)
C11 C1 C5 C15 -3.6(5)
Ru C1 C5 C15 -121.7(3)
C2 C1 C5 Ru -65.1(2)
C11 C1 C5 Ru 118.1(3)
O1 Ru C5 C4 156.4(2)
C2L Ru C5 C4 64.5(3)
C1L Ru C5 C4 11.1(3)
C1 Ru C5 C4 -116.4(3)
C3 Ru C5 C4 -37.40(18)
C2 Ru C5 C4 -78.8(2)
C3L Ru C5 C4 75.0(2)
Cl Ru C5 C4 -127.66(17)
O1 Ru C5 C1 -87.18(18)
C2L Ru C5 C1 -179.05(19)
C1L Ru C5 C1 127.5(2)
C4 Ru C5 C1 116.4(3)
C3 Ru C5 C1 79.0(2)
C2 Ru C5 C1 37.63(19)
C3L Ru C5 C1 -168.59(18)
Cl Ru C5 C1 -11.2(2)
O1 Ru C5 C15 32.6(3)
C2L Ru C5 C15 -59.2(3)
C1L Ru C5 C15 -112.6(3)
C1 Ru C5 C15 119.8(4)
C4 Ru C5 C15 -123.7(4)
C3 Ru C5 C15 -161.1(3)
C2 Ru C5 C15 157.5(3)
C3L Ru C5 C15 -48.8(3)
Cl Ru C5 C15 108.6(3)
